data_4516536
loop_
_publ_author_name
'Bulut, Aysun'
'Zorlu, Yunus'
'Kirpi, Erdo\(gan'
'\,Cetinkaya, Ahmet'
'W\"orle, Michael'
'Beckmann, Jens'
'Y\"ucesan, G\"undo\(g'

_publ_section_title
;
 Synthesis of Cu(II)-Organophosphonate Framework with Predefined Void
 Spaces
;
_journal_issue 12
_journal_name_full 'Crystal Growth &amp; Design'
_journal_page_first 5665
_journal_paper_doi 10.1021/acs.cgd.5b01319
_journal_volume 15
_journal_year 2015
_chemical_formula_sum 'C61 H44 Cu2 N6 O12 P4'
_chemical_formula_weight 1303.98
_chemical_name_common 'Cu complex'
_space_group_crystal_system triclinic
_space_group_IT_number 2
_space_group_name_Hall '-P 1'
_space_group_name_H-M_alt 'P -1'
_atom_sites_solution_hydrogens geom
_cell_angle_alpha 77.037(5)
_cell_angle_beta 89.771(4)
_cell_angle_gamma 69.057(4)
_cell_formula_units_Z 2
_cell_length_a 11.8953(9)
_cell_length_b 13.1283(10)
_cell_length_c 22.3913(18)
_cell_measurement_reflns_used 9881
_cell_measurement_temperature 299.(2)
_cell_measurement_theta_max 25.8063
_cell_measurement_theta_min 2.5134
_cell_volume 3171.3(4)
_computing_cell_refinement 'APEX2 v2014.11-0 (Bruker AXS)'
_computing_data_collection 'Bruker Instrument Service v2013.12.0.0 (Bruker AXS)'
_computing_data_reduction 'SAINT V8.34A (Bruker AXS)'
_computing_molecular_graphics 'MERCURY (Macrae et al., 2006)'
_computing_publication_material 'PLATON V1.16 (Spek, 2009), SHELXTL V6.14 (Bruker AXS)'
_computing_structure_refinement 'SHELXTL V6.14 (Bruker AXS)'
_computing_structure_solution 'SHELXTL V6.14 (Bruker AXS)'
_diffrn_ambient_temperature 299.(2)
_diffrn_detector_area_resol_mean 8.3333
_diffrn_measured_fraction_theta_full 0.998
_diffrn_measured_fraction_theta_max 0.998
_diffrn_measurement_device_type 'Bruker APEX II QUAZAR three-circle diffractometer'
_diffrn_measurement_method '\f and \w scans'
_diffrn_radiation_monochromator 'multilayer QUAZAR mirrors'
_diffrn_radiation_type MoK\a
_diffrn_radiation_wavelength 0.71073
_diffrn_reflns_av_R_equivalents 0.0478
_diffrn_reflns_av_unetI/netI 0.0591
_diffrn_reflns_limit_h_max 14
_diffrn_reflns_limit_h_min -14
_diffrn_reflns_limit_k_max 15
_diffrn_reflns_limit_k_min -16
_diffrn_reflns_limit_l_max 27
_diffrn_reflns_limit_l_min -27
_diffrn_reflns_number 44303
_diffrn_reflns_theta_full 25.68
_diffrn_reflns_theta_max 25.68
_diffrn_reflns_theta_min 2.91
_diffrn_source 'microfocus sealed tube'
_diffrn_source_type ImuS
_exptl_absorpt_coefficient_mu 0.835
_exptl_absorpt_correction_T_max 0.93
_exptl_absorpt_correction_T_min 0.79
_exptl_absorpt_correction_type multi-scan
_exptl_absorpt_process_details 'SADABS V2014/5 (Bruker AXS)'
_exptl_crystal_colour green
_exptl_crystal_density_diffrn 1.366
_exptl_crystal_density_method 'not measured'
_exptl_crystal_description block
_exptl_crystal_F_000 1332
_exptl_crystal_size_max 0.218
_exptl_crystal_size_mid 0.196
_exptl_crystal_size_min 0.083
_refine_diff_density_max 0.813
_refine_diff_density_min -1.151
_refine_ls_extinction_method none
_refine_ls_goodness_of_fit_ref 1.102
_refine_ls_hydrogen_treatment constr
_refine_ls_matrix_type full
_refine_ls_number_parameters 770
_refine_ls_number_reflns 12024
_refine_ls_number_restraints 0
_refine_ls_restrained_S_all 1.102
_refine_ls_R_factor_all 0.0742
_refine_ls_R_factor_gt 0.0510
_refine_ls_shift/su_max 0.001
_refine_ls_shift/su_mean 0.000
_refine_ls_structure_factor_coef Fsqd
_refine_ls_weighting_details 'w=1/[\s^2^(Fo^2^)+(0.0735P)^2^+0.0642P] where P=(Fo^2^+2Fc^2^)/3'
_refine_ls_weighting_scheme calc
_refine_ls_wR_factor_gt 0.1351
_refine_ls_wR_factor_ref 0.1439
_reflns_number_gt 8492
_reflns_number_total 12024
_reflns_threshold_expression 'I > 2\s(I)'
_cod_data_source_file cg5b01319_si_003.cif
_cod_data_source_block I
_cod_database_code 4516536
_platon_squeeze_void_probe_radius 1.20

loop_
_space_group_symop_operation_xyz
'x, y, z'
'-x, -y, -z'

loop_
_atom_site_type_symbol
_atom_site_label
_atom_site_fract_x
_atom_site_fract_y
_atom_site_fract_z
_atom_site_U_iso_or_equiv
_atom_site_adp_type
_atom_site_calc_flag
_atom_site_refinement_flags_adp
_atom_site_refinement_flags_posn
_atom_site_occupancy
C C1 1.5696(3) 0.6104(3) 0.69685(17) 0.0508(9) Uani d . . 1
H H1 1.6209 0.6173 0.7256 0.061 Uiso calc U R 1
C C2 1.6115(4) 0.5204(3) 0.66972(19) 0.0612(11) Uani d . . 1
H H2 1.6898 0.4681 0.6796 0.073 Uiso calc U R 1
C C3 1.5353(4) 0.5103(4) 0.6283(2) 0.0692(12) Uani d . . 1
H H3 1.5617 0.451 0.6091 0.083 Uiso calc U R 1
C C4 1.4194(4) 0.5875(3) 0.61473(18) 0.0585(10) Uani d . . 1
H H4 1.3667 0.5801 0.5869 0.07 Uiso calc U R 1
C C5 1.3820(3) 0.6762(3) 0.64291(14) 0.0429(8) Uani d . . 1
C C6 1.2635(3) 0.7682(3) 0.63081(13) 0.0390(8) Uani d . . 1
C C7 1.1664(3) 0.7788(3) 0.59226(15) 0.0478(9) Uani d . . 1
H H7 1.1729 0.724 0.5709 0.057 Uiso calc U R 1
C C8 1.0595(3) 0.8718(3) 0.58577(14) 0.0416(8) Uani d . . 1
C C9 0.9542(3) 0.8866(3) 0.54432(14) 0.0479(9) Uani d . . 1
C C10 0.9594(4) 0.8072(4) 0.51103(18) 0.0679(12) Uani d . . 1
H H10 1.0297 0.7444 0.5141 0.081 Uiso calc U R 1
C C11 0.8601(4) 0.8218(4) 0.47341(18) 0.0679(12) Uani d . . 1
H H11 0.8654 0.7677 0.4518 0.082 Uiso calc U R 1
C C12 0.7544(3) 0.9125(3) 0.46666(14) 0.0456(9) Uani d . . 1
C C13 0.6484(3) 0.9292(3) 0.42502(14) 0.0454(9) Uani d . . 1
C C14 0.6550(3) 0.8481(3) 0.39286(15) 0.0466(9) Uani d . . 1
H H14 0.7237 0.7833 0.3979 0.056 Uiso calc U R 1
C C15 0.5573(3) 0.8660(3) 0.35319(15) 0.0471(9) Uani d . . 1
C C16 0.5505(3) 0.7897(3) 0.31469(16) 0.0495(9) Uani d . . 1
C C17 0.6393(4) 0.6872(3) 0.31523(19) 0.0612(10) Uani d . . 1
H H17 0.7094 0.6591 0.3415 0.073 Uiso calc U R 1
C C18 0.6197(4) 0.6274(4) 0.2747(2) 0.0667(11) Uani d . . 1
H H18 0.6778 0.5583 0.2733 0.08 Uiso calc U R 1
C C19 0.5173(4) 0.6695(4) 0.2377(2) 0.0675(12) Uani d . . 1
H H19 0.5034 0.6287 0.2114 0.081 Uiso calc U R 1
C C20 0.4326(4) 0.7730(4) 0.23861(18) 0.0601(11) Uani d . . 1
H H20 0.3633 0.8024 0.2117 0.072 Uiso calc U R 1
C C21 0.1439(3) 1.1975(3) 0.30653(16) 0.0514(9) Uani d . . 1
H H21 0.0911 1.189 0.2792 0.062 Uiso calc U R 1
C C22 0.1075(4) 1.2917(4) 0.32852(19) 0.0659(11) Uani d . . 1
H H22 0.0316 1.347 0.3159 0.079 Uiso calc U R 1
C C23 0.1850(4) 1.3044(4) 0.37001(19) 0.0635(11) Uani d . . 1
H H23 0.1614 1.3678 0.386 0.076 Uiso calc U R 1
C C24 0.2979(4) 1.2210(3) 0.38712(16) 0.0518(9) Uani d . . 1
H H24 0.3512 1.2275 0.415 0.062 Uiso calc U R 1
C C25 0.3307(3) 1.1292(3) 0.36273(14) 0.0422(8) Uani d . . 1
C C26 0.4476(3) 1.0361(3) 0.37697(14) 0.0428(8) Uani d . . 1
C C27 0.5443(3) 1.0234(3) 0.41690(14) 0.0466(9) Uani d . . 1
H H27 0.5384 1.0784 0.438 0.056 Uiso calc U R 1
C C28 0.7493(3) 0.9924(3) 0.49955(16) 0.0521(9) Uani d . . 1
H H28 0.6793 1.0556 0.496 0.063 Uiso calc U R 1
C C29 0.8488(3) 0.9773(3) 0.53757(15) 0.0502(9) Uani d . . 1
H H29 0.8435 1.0313 0.5593 0.06 Uiso calc U R 1
C C30 1.0547(3) 0.9525(3) 0.61804(15) 0.0466(9) Uani d . . 1
H H30 0.9849 1.0158 0.6146 0.056 Uiso calc U R 1
C C31 1.1543(3) 0.9376(3) 0.65501(14) 0.0387(8) Uani d . . 1
C C32 1.1651(3) 1.0165(3) 0.69119(14) 0.0407(8) Uani d . . 1
C C33 1.0789(3) 1.1200(3) 0.68893(16) 0.0513(9) Uani d . . 1
H H33 1.0074 1.1455 0.6639 0.062 Uiso calc U R 1
C C34 1.0999(4) 1.1861(3) 0.72458(19) 0.0605(10) Uani d . . 1
H H34 1.0434 1.2573 0.7232 0.073 Uiso calc U R 1
C C35 1.2038(4) 1.1457(3) 0.76138(19) 0.0608(11) Uani d . . 1
H H35 1.2181 1.1878 0.7867 0.073 Uiso calc U R 1
C C36 1.2875(4) 1.0423(3) 0.76099(17) 0.0562(10) Uani d . . 1
H H36 1.3592 1.0158 0.7859 0.067 Uiso calc U R 1
C C37 0.0655(3) 0.6672(2) 0.07337(12) 0.0279(6) Uani d . . 1
C C38 0.0721(3) 0.7560(2) 0.10647(12) 0.0278(6) Uani d . . 1
C C39 0.0138(3) 0.8694(3) 0.07886(14) 0.0384(8) Uani d . . 1
H H39 -0.0292 0.8905 0.0407 0.046 Uiso calc U R 1
C C40 0.0185(3) 0.9514(3) 0.10688(14) 0.0427(8) Uani d . . 1
H H40 -0.0212 1.0267 0.0875 0.051 Uiso calc U R 1
C C41 0.0823(3) 0.9223(3) 0.16390(13) 0.0324(7) Uani d . . 1
C C42 0.1338(3) 0.8100(3) 0.19286(14) 0.0376(8) Uani d . . 1
H H42 0.1727 0.7892 0.2321 0.045 Uiso calc U R 1
C C43 0.1293(3) 0.7278(3) 0.16527(13) 0.0354(7) Uani d . . 1
H H43 0.1647 0.6527 0.186 0.042 Uiso calc U R 1
C C44 0.1445(3) 0.5463(2) 0.10884(12) 0.0265(6) Uani d . . 1
C C45 0.2688(3) 0.5200(3) 0.11664(14) 0.0343(7) Uani d . . 1
H H45 0.2998 0.5766 0.1049 0.041 Uiso calc U R 1
C C46 0.3463(3) 0.4118(3) 0.14142(14) 0.0355(7) Uani d . . 1
H H46 0.4287 0.3963 0.1466 0.043 Uiso calc U R 1
C C47 0.3027(3) 0.3248(2) 0.15894(13) 0.0298(7) Uani d . . 1
C C48 0.1797(3) 0.3517(3) 0.15242(14) 0.0369(7) Uani d . . 1
H H48 0.1486 0.2953 0.1647 0.044 Uiso calc U R 1
C C49 0.1017(3) 0.4604(3) 0.12801(14) 0.0348(7) Uani d . . 1
H H49 0.019 0.476 0.1244 0.042 Uiso calc U R 1
C C50 -0.0700(3) 0.6839(2) 0.06761(13) 0.0289(6) Uani d . . 1
C C51 -0.1368(3) 0.7143(3) 0.01174(15) 0.0436(8) Uani d . . 1
H H51 -0.101 0.7279 -0.0247 0.052 Uiso calc U R 1
C C52 -0.2582(3) 0.7246(3) 0.00974(17) 0.0528(10) Uani d . . 1
H H52 -0.3014 0.744 -0.0282 0.063 Uiso calc U R 1
C C53 -0.3143(3) 0.7070(3) 0.06164(16) 0.0417(8) Uani d . . 1
C C54 -0.2492(3) 0.6824(3) 0.11760(15) 0.0391(8) Uani d . . 1
H H54 -0.2869 0.6736 0.1538 0.047 Uiso calc U R 1
C C55 -0.1292(3) 0.6708(3) 0.12024(14) 0.0346(7) Uani d . . 1
H H55 -0.0873 0.6538 0.1584 0.041 Uiso calc U R 1
C C56 0.1174(3) 0.6761(2) 0.01021(12) 0.0278(6) Uani d . . 1
C C57 0.1179(3) 0.5973(3) -0.02262(14) 0.0362(7) Uani d . . 1
H H57 0.0845 0.544 -0.0062 0.043 Uiso calc U R 1
C C58 0.1652(3) 0.5960(3) -0.07751(14) 0.0368(7) Uani d . . 1
H H58 0.1622 0.543 -0.0983 0.044 Uiso calc U R 1
C C59 0.2185(3) 0.6725(3) -0.10343(13) 0.0319(7) Uani d . . 1
C C60 0.2229(3) 0.7483(3) -0.07045(14) 0.0379(8) Uani d . . 1
H H60 0.259 0.7997 -0.0864 0.045 Uiso calc U R 1
C C61 0.1745(3) 0.7494(3) -0.01417(13) 0.0347(7) Uani d . . 1
H H61 0.1804 0.8001 0.0076 0.042 Uiso calc U R 1
Cu Cu1 0.32616(4) 0.97890(4) 0.28967(2) 0.05798(16) Uani d . . 1
Cu Cu2 0.61473(3) 0.17584(3) 0.28077(2) 0.03681(13) Uani d . . 1
N N1 1.4585(3) 0.6876(2) 0.68337(11) 0.0403(7) Uani d . . 1
N N2 1.2540(2) 0.8473(2) 0.66120(11) 0.0356(6) Uani d . . 1
N N3 1.2699(3) 0.9777(2) 0.72604(12) 0.0416(7) Uani d . . 1
N N4 0.4475(3) 0.8320(3) 0.27711(13) 0.0506(8) Uani d . . 1
N N5 0.4583(3) 0.9578(3) 0.34600(12) 0.0431(7) Uani d . . 1
N N6 0.2534(3) 1.1165(3) 0.32283(12) 0.0445(7) Uani d . . 1
O O1 0.1881(2) 0.97056(19) 0.25317(10) 0.0457(6) Uani d . . 1
O O2 -0.0275(2) 1.0942(2) 0.21523(14) 0.0678(8) Uani d . . 1
O O3 0.1385(3) 1.1048(2) 0.14992(12) 0.0628(8) Uani d . . 1
H H3A 0.1977 1.0658 0.1357 0.094 Uiso calc U R 1
O O4 0.46498(19) 0.17609(18) 0.24916(9) 0.0410(5) Uani d . . 1
O O5 0.3497(2) 0.09996(18) 0.18956(11) 0.0484(6) Uani d . . 1
O O6 0.5087(2) 0.1679(2) 0.14145(10) 0.0525(6) Uani d . . 1
O O7 0.3500(2) 0.73941(19) -0.19032(9) 0.0441(6) Uani d . . 1
O O8 0.3333(3) 0.5490(2) -0.18183(12) 0.0689(8) Uani d . . 1
O O9 0.1604(2) 0.7164(2) -0.22486(10) 0.0496(6) Uani d . . 1
H H9 0.1144 0.7775 -0.2206 0.074 Uiso calc U R 1
O O10 -0.5083(4) 0.7243(4) -0.00566(17) 0.1167(14) Uani d . . 1
H H10A -0.506 0.7836 -0.0262 0.175 Uiso calc U R 1
O O11 -0.4688(3) 0.5991(2) 0.09569(18) 0.0874(11) Uani d . . 1
H H11A -0.4197 0.575 0.1258 0.131 Uiso calc U R 1
O O12 -0.5440(3) 0.8050(3) 0.0844(2) 0.1313(17) Uani d . . 1
P P1 0.09384(8) 1.02874(7) 0.19939(4) 0.0396(2) Uani d . . 1
P P2 0.40820(7) 0.18441(7) 0.18770(4) 0.0338(2) Uani d . . 1
P P3 0.27181(8) 0.67213(7) -0.17785(4) 0.0369(2) Uani d . . 1
P P4 -0.46697(9) 0.70871(9) 0.06025(6) 0.0605(3) Uani d . . 1

loop_
_atom_site_aniso_label
_atom_site_aniso_U_11
_atom_site_aniso_U_22
_atom_site_aniso_U_33
_atom_site_aniso_U_12
_atom_site_aniso_U_13
_atom_site_aniso_U_23
C1 0.041(2) 0.045(2) 0.060(2) -0.0095(19) -0.0050(18) -0.0106(18)
C2 0.049(2) 0.045(2) 0.080(3) -0.003(2) 0.001(2) -0.021(2)
C3 0.079(3) 0.052(3) 0.077(3) -0.016(3) 0.008(3) -0.029(2)
C4 0.067(3) 0.052(3) 0.062(2) -0.021(2) -0.003(2) -0.0270(19)
C5 0.050(2) 0.042(2) 0.0377(17) -0.0193(19) -0.0007(16) -0.0062(15)
C6 0.047(2) 0.041(2) 0.0294(16) -0.0191(18) -0.0017(15) -0.0044(14)
C7 0.056(2) 0.049(2) 0.0420(19) -0.024(2) -0.0052(17) -0.0114(16)
C8 0.043(2) 0.047(2) 0.0340(17) -0.0210(19) -0.0078(15) -0.0006(15)
C9 0.052(2) 0.061(2) 0.0328(17) -0.028(2) -0.0077(16) -0.0032(16)
C10 0.056(3) 0.077(3) 0.065(3) -0.013(2) -0.024(2) -0.024(2)
C11 0.073(3) 0.072(3) 0.062(2) -0.022(3) -0.019(2) -0.028(2)
C12 0.044(2) 0.062(3) 0.0322(17) -0.027(2) -0.0067(16) -0.0016(16)
C13 0.050(2) 0.061(3) 0.0307(17) -0.030(2) 0.0004(16) -0.0043(16)
C14 0.046(2) 0.050(2) 0.0420(18) -0.0195(19) -0.0083(16) -0.0058(16)
C15 0.052(2) 0.050(2) 0.0422(19) -0.024(2) -0.0011(17) -0.0088(16)
C16 0.048(2) 0.055(3) 0.051(2) -0.023(2) 0.0021(18) -0.0159(17)
C17 0.058(3) 0.050(3) 0.071(3) -0.016(2) -0.006(2) -0.011(2)
C18 0.067(3) 0.058(3) 0.080(3) -0.021(2) 0.008(2) -0.029(2)
C19 0.070(3) 0.074(3) 0.077(3) -0.034(3) 0.014(3) -0.042(2)
C20 0.059(3) 0.075(3) 0.061(2) -0.028(2) 0.006(2) -0.038(2)
C21 0.045(2) 0.060(3) 0.052(2) -0.016(2) -0.0024(18) -0.0214(19)
C22 0.055(3) 0.065(3) 0.071(3) -0.010(2) -0.002(2) -0.021(2)
C23 0.071(3) 0.056(3) 0.072(3) -0.026(3) 0.007(2) -0.027(2)
C24 0.058(2) 0.060(3) 0.047(2) -0.028(2) 0.0031(18) -0.0199(18)
C25 0.048(2) 0.052(2) 0.0340(17) -0.0264(19) 0.0034(16) -0.0124(15)
C26 0.047(2) 0.055(2) 0.0336(17) -0.028(2) 0.0023(15) -0.0111(15)
C27 0.054(2) 0.062(3) 0.0334(17) -0.033(2) -0.0027(16) -0.0124(16)
C28 0.045(2) 0.066(3) 0.050(2) -0.025(2) -0.0049(17) -0.0152(18)
C29 0.048(2) 0.058(3) 0.046(2) -0.022(2) -0.0078(18) -0.0114(17)
C30 0.037(2) 0.057(2) 0.0418(18) -0.0156(19) -0.0058(16) -0.0067(16)
C31 0.041(2) 0.040(2) 0.0327(16) -0.0155(18) -0.0008(15) -0.0035(14)
C32 0.0361(19) 0.042(2) 0.0401(18) -0.0120(18) -0.0054(15) -0.0068(15)
C33 0.045(2) 0.050(2) 0.052(2) -0.009(2) -0.0024(18) -0.0128(18)
C34 0.053(2) 0.046(2) 0.074(3) -0.004(2) 0.010(2) -0.022(2)
C35 0.059(3) 0.049(3) 0.076(3) -0.012(2) -0.004(2) -0.032(2)
C36 0.053(2) 0.046(2) 0.067(2) -0.009(2) -0.014(2) -0.0231(19)
C37 0.0266(15) 0.0241(16) 0.0327(15) -0.0086(14) 0.0000(13) -0.0076(12)
C38 0.0294(16) 0.0245(16) 0.0325(15) -0.0127(14) 0.0006(13) -0.0081(12)
C39 0.043(2) 0.0292(19) 0.0372(17) -0.0071(16) -0.0123(15) -0.0076(13)
C40 0.048(2) 0.0274(18) 0.0465(19) -0.0067(17) -0.0117(16) -0.0091(14)
C41 0.0329(17) 0.0324(18) 0.0379(16) -0.0152(15) 0.0009(14) -0.0146(13)
C42 0.0423(19) 0.0348(19) 0.0351(16) -0.0137(17) -0.0101(14) -0.0079(14)
C43 0.0418(19) 0.0261(17) 0.0342(16) -0.0092(16) -0.0068(14) -0.0044(13)
C44 0.0274(15) 0.0241(16) 0.0293(14) -0.0097(14) -0.0016(12) -0.0083(12)
C45 0.0309(17) 0.0269(18) 0.0472(18) -0.0151(15) 0.0030(14) -0.0055(14)
C46 0.0240(16) 0.0317(19) 0.0483(18) -0.0108(15) -0.0030(14) -0.0038(14)
C47 0.0331(17) 0.0240(16) 0.0341(15) -0.0125(15) -0.0007(13) -0.0069(12)
C48 0.0356(18) 0.0281(18) 0.0514(19) -0.0190(16) -0.0009(15) -0.0058(14)
C49 0.0275(16) 0.0294(18) 0.0494(18) -0.0125(15) -0.0001(14) -0.0093(14)
C50 0.0275(15) 0.0228(16) 0.0373(16) -0.0076(14) -0.0004(13) -0.0118(12)
C51 0.0389(19) 0.051(2) 0.0367(17) -0.0126(18) -0.0059(15) -0.0081(15)
C52 0.039(2) 0.063(3) 0.051(2) -0.013(2) -0.0161(18) -0.0131(18)
C53 0.0290(17) 0.034(2) 0.061(2) -0.0070(16) -0.0067(16) -0.0170(16)
C54 0.0298(17) 0.039(2) 0.0495(19) -0.0116(16) 0.0031(15) -0.0153(15)
C55 0.0353(18) 0.0371(19) 0.0344(16) -0.0139(16) -0.0010(14) -0.0135(13)
C56 0.0260(15) 0.0253(16) 0.0320(15) -0.0093(14) -0.0018(13) -0.0066(12)
C57 0.0447(19) 0.0337(18) 0.0426(18) -0.0261(16) 0.0115(15) -0.0140(14)
C58 0.0421(19) 0.0377(19) 0.0408(18) -0.0215(17) 0.0076(15) -0.0178(14)
C59 0.0275(16) 0.0323(18) 0.0349(16) -0.0102(15) 0.0017(13) -0.0074(13)
C60 0.044(2) 0.0331(19) 0.0423(18) -0.0241(17) 0.0083(15) -0.0049(14)
C61 0.0422(19) 0.0319(18) 0.0382(17) -0.0197(16) 0.0046(15) -0.0142(13)
Cu1 0.0428(3) 0.0766(4) 0.0623(3) -0.0161(3) -0.0079(2) -0.0410(3)
Cu2 0.0348(2) 0.0337(2) 0.0402(2) -0.01075(19) -0.00685(17) -0.00819(17)
N1 0.0428(17) 0.0407(17) 0.0370(14) -0.0149(15) 0.0017(13) -0.0089(12)
N2 0.0387(16) 0.0374(16) 0.0309(13) -0.0152(14) -0.0028(12) -0.0062(11)
N3 0.0417(17) 0.0376(16) 0.0445(15) -0.0118(14) -0.0031(13) -0.0121(12)
N4 0.0439(18) 0.063(2) 0.0531(17) -0.0214(17) -0.0009(15) -0.0267(15)
N5 0.0455(18) 0.0496(19) 0.0392(15) -0.0213(16) -0.0010(13) -0.0138(13)
N6 0.0416(17) 0.058(2) 0.0409(15) -0.0227(16) 0.0035(13) -0.0191(14)
O1 0.0523(15) 0.0446(14) 0.0471(13) -0.0246(13) -0.0088(11) -0.0126(11)
O2 0.0485(16) 0.0562(18) 0.099(2) -0.0094(14) -0.0045(15) -0.0354(16)
O3 0.080(2) 0.0567(17) 0.0607(16) -0.0422(16) -0.0126(14) -0.0024(13)
O4 0.0360(13) 0.0383(13) 0.0451(12) -0.0167(11) -0.0075(10) 0.0023(10)
O5 0.0490(15) 0.0293(13) 0.0673(15) -0.0173(12) -0.0098(12) -0.0068(11)
O6 0.0504(15) 0.0413(15) 0.0493(14) -0.0020(12) 0.0119(12) -0.0033(11)
O7 0.0392(13) 0.0558(15) 0.0374(12) -0.0226(12) 0.0069(10) -0.0027(10)
O8 0.094(2) 0.0395(16) 0.0668(17) -0.0121(16) 0.0383(16) -0.0213(13)
O9 0.0499(15) 0.0561(17) 0.0464(13) -0.0180(13) -0.0004(12) -0.0214(12)
O10 0.079(2) 0.159(4) 0.113(3) -0.067(3) -0.036(2) 0.005(3)
O11 0.0485(18) 0.059(2) 0.139(3) -0.0232(16) -0.0215(18) 0.0140(18)
O12 0.056(2) 0.083(3) 0.267(5) -0.013(2) 0.003(3) -0.086(3)
P1 0.0428(5) 0.0326(5) 0.0484(5) -0.0169(4) -0.0078(4) -0.0142(4)
P2 0.0309(4) 0.0261(5) 0.0418(4) -0.0103(4) -0.0034(4) -0.0034(3)
P3 0.0382(5) 0.0350(5) 0.0372(4) -0.0124(4) 0.0098(4) -0.0099(4)
P4 0.0314(5) 0.0467(6) 0.1019(8) -0.0144(5) -0.0137(5) -0.0145(6)

loop_
_atom_type_symbol
_atom_type_description
_atom_type_scat_dispersion_real
_atom_type_scat_dispersion_imag
_atom_type_scat_source
C C 0.0033 0.0016 'International Tables Vol C Tables 4.2.6.8 and 6.1.1.4'
H H 0.0000 0.0000 'International Tables Vol C Tables 4.2.6.8 and 6.1.1.4'
Cu Cu 0.3201 1.2651 'International Tables Vol C Tables 4.2.6.8 and 6.1.1.4'
N N 0.0061 0.0033 'International Tables Vol C Tables 4.2.6.8 and 6.1.1.4'
O O 0.0106 0.0060 'International Tables Vol C Tables 4.2.6.8 and 6.1.1.4'
P P 0.1023 0.0942 'International Tables Vol C Tables 4.2.6.8 and 6.1.1.4'

loop_
_geom_angle_atom_site_label_1
_geom_angle_atom_site_label_2
_geom_angle_atom_site_label_3
_geom_angle_site_symmetry_1
_geom_angle_site_symmetry_3
_geom_angle
N1 C1 C2 . . 122.5(3)
N1 C1 H1 . . 118.7
C2 C1 H1 . . 118.7
C3 C2 C1 . . 118.3(4)
C3 C2 H2 . . 120.8
C1 C2 H2 . . 120.8
C2 C3 C4 . . 120.1(4)
C2 C3 H3 . . 119.9
C4 C3 H3 . . 119.9
C3 C4 C5 . . 119.3(4)
C3 C4 H4 . . 120.3
C5 C4 H4 . . 120.3
N1 C5 C4 . . 120.6(3)
N1 C5 C6 . . 113.7(3)
C4 C5 C6 . . 125.6(3)
N2 C6 C7 . . 120.0(3)
N2 C6 C5 . . 113.2(3)
C7 C6 C5 . . 126.8(3)
C6 C7 C8 . . 119.7(3)
C6 C7 H7 . . 120.2
C8 C7 H7 . . 120.2
C7 C8 C30 . . 118.0(3)
C7 C8 C9 . . 121.2(3)
C30 C8 C9 . . 120.7(3)
C29 C9 C10 . . 117.3(3)
C29 C9 C8 . . 121.8(3)
C10 C9 C8 . . 120.9(4)
C11 C10 C9 . . 120.0(4)
C11 C10 H10 . . 120.0
C9 C10 H10 . . 120.0
C12 C11 C10 . . 122.8(4)
C12 C11 H11 . . 118.6
C10 C11 H11 . . 118.6
C11 C12 C28 . . 117.3(3)
C11 C12 C13 . . 122.6(3)
C28 C12 C13 . . 120.1(4)
C27 C13 C14 . . 119.0(3)
C27 C13 C12 . . 121.8(3)
C14 C13 C12 . . 119.2(4)
C15 C14 C13 . . 118.6(4)
C15 C14 H14 . . 120.7
C13 C14 H14 . . 120.7
N5 C15 C14 . . 121.2(3)
N5 C15 C16 . . 113.3(3)
C14 C15 C16 . . 125.5(4)
N4 C16 C17 . . 122.5(3)
N4 C16 C15 . . 112.7(3)
C17 C16 C15 . . 124.8(3)
C16 C17 C18 . . 117.3(4)
C16 C17 H17 . . 121.4
C18 C17 H17 . . 121.4
C19 C18 C17 . . 120.1(4)
C19 C18 H18 . . 120.0
C17 C18 H18 . . 120.0
C18 C19 C20 . . 120.0(4)
C18 C19 H19 . . 120.0
C20 C19 H19 . . 120.0
N4 C20 C19 . . 121.7(4)
N4 C20 H20 . . 119.2
C19 C20 H20 . . 119.2
N6 C21 C22 . . 122.3(3)
N6 C21 H21 . . 118.9
C22 C21 H21 . . 118.9
C21 C22 C23 . . 119.3(4)
C21 C22 H22 . . 120.3
C23 C22 H22 . . 120.3
C24 C23 C22 . . 118.7(4)
C24 C23 H23 . . 120.7
C22 C23 H23 . . 120.7
C25 C24 C23 . . 119.6(3)
C25 C24 H24 . . 120.2
C23 C24 H24 . . 120.2
N6 C25 C24 . . 121.3(3)
N6 C25 C26 . . 114.1(3)
C24 C25 C26 . . 124.5(3)
N5 C26 C27 . . 119.4(3)
N5 C26 C25 . . 112.9(3)
C27 C26 C25 . . 127.7(3)
C13 C27 C26 . . 119.9(3)
C13 C27 H27 . . 120.1
C26 C27 H27 . . 120.1
C29 C28 C12 . . 119.9(4)
C29 C28 H28 . . 120.1
C12 C28 H28 . . 120.1
C9 C29 C28 . . 122.7(4)
C9 C29 H29 . . 118.6
C28 C29 H29 . . 118.6
C31 C30 C8 . . 119.4(3)
C31 C30 H30 . . 120.3
C8 C30 H30 . . 120.3
N2 C31 C30 . . 121.2(3)
N2 C31 C32 . . 112.6(3)
C30 C31 C32 . . 126.2(3)
N3 C32 C33 . . 122.2(3)
N3 C32 C31 . . 113.5(3)
C33 C32 C31 . . 124.3(3)
C32 C33 C34 . . 118.8(3)
C32 C33 H33 . . 120.6
C34 C33 H33 . . 120.6
C35 C34 C33 . . 119.1(4)
C35 C34 H34 . . 120.4
C33 C34 H34 . . 120.4
C34 C35 C36 . . 119.3(4)
C34 C35 H35 . . 120.3
C36 C35 H35 . . 120.3
N3 C36 C35 . . 122.5(3)
N3 C36 H36 . . 118.7
C35 C36 H36 . . 118.7
C56 C37 C38 . . 113.7(2)
C56 C37 C50 . . 111.4(2)
C38 C37 C50 . . 105.4(2)
C56 C37 C44 . . 102.6(2)
C38 C37 C44 . . 112.0(2)
C50 C37 C44 . . 112.0(2)
C39 C38 C43 . . 117.5(3)
C39 C38 C37 . . 119.7(2)
C43 C38 C37 . . 122.7(3)
C40 C39 C38 . . 121.4(3)
C40 C39 H39 . . 119.3
C38 C39 H39 . . 119.3
C39 C40 C41 . . 120.5(3)
C39 C40 H40 . . 119.7
C41 C40 H40 . . 119.7
C42 C41 C40 . . 118.0(3)
C42 C41 P1 . . 121.2(2)
C40 C41 P1 . . 120.8(2)
C43 C42 C41 . . 121.7(3)
C43 C42 H42 . . 119.2
C41 C42 H42 . . 119.2
C42 C43 C38 . . 120.6(3)
C42 C43 H43 . . 119.7
C38 C43 H43 . . 119.7
C49 C44 C45 . . 117.8(3)
C49 C44 C37 . . 124.3(3)
C45 C44 C37 . . 117.6(2)
C46 C45 C44 . . 121.1(3)
C46 C45 H45 . . 119.5
C44 C45 H45 . . 119.5
C45 C46 C47 . . 120.8(3)
C45 C46 H46 . . 119.6
C47 C46 H46 . . 119.6
C48 C47 C46 . . 117.8(3)
C48 C47 P2 . . 123.2(2)
C46 C47 P2 . . 118.9(2)
C47 C48 C49 . . 121.5(3)
C47 C48 H48 . . 119.3
C49 C48 H48 . . 119.3
C48 C49 C44 . . 121.0(3)
C48 C49 H49 . . 119.5
C44 C49 H49 . . 119.5
C55 C50 C51 . . 117.5(3)
C55 C50 C37 . . 119.3(2)
C51 C50 C37 . . 123.2(3)
C50 C51 C52 . . 120.3(3)
C50 C51 H51 . . 119.8
C52 C51 H51 . . 119.8
C53 C52 C51 . . 121.7(3)
C53 C52 H52 . . 119.1
C51 C52 H52 . . 119.1
C52 C53 C54 . . 117.9(3)
C52 C53 P4 . . 122.4(2)
C54 C53 P4 . . 119.6(3)
C55 C54 C53 . . 120.9(3)
C55 C54 H54 . . 119.6
C53 C54 H54 . . 119.6
C50 C55 C54 . . 121.5(3)
C50 C55 H55 . . 119.3
C54 C55 H55 . . 119.3
C61 C56 C57 . . 116.9(3)
C61 C56 C37 . . 125.0(2)
C57 C56 C37 . . 117.8(2)
C58 C57 C56 . . 122.2(3)
C58 C57 H57 . . 118.9
C56 C57 H57 . . 118.9
C57 C58 C59 . . 121.1(3)
C57 C58 H58 . . 119.4
C59 C58 H58 . . 119.4
C60 C59 C58 . . 117.5(3)
C60 C59 P3 . . 123.3(2)
C58 C59 P3 . . 119.2(2)
C59 C60 C61 . . 121.3(3)
C59 C60 H60 . . 119.4
C61 C60 H60 . . 119.4
C56 C61 C60 . . 121.0(3)
C56 C61 H61 . . 119.5
C60 C61 H61 . . 119.5
O1 Cu1 N5 . . 163.67(11)
O1 Cu1 N6 . . 101.58(11)
N5 Cu1 N6 . . 80.45(12)
O1 Cu1 N4 . . 97.45(10)
N5 Cu1 N4 . . 79.65(12)
N6 Cu1 N4 . . 160.10(11)
O4 Cu2 N2 . 2_766 159.80(10)
O4 Cu2 N3 . 2_766 100.95(10)
N2 Cu2 N3 2_766 2_766 79.54(11)
O4 Cu2 N1 . 2_766 96.49(10)
N2 Cu2 N1 2_766 2_766 79.68(11)
N3 Cu2 N1 2_766 2_766 158.38(11)
O4 Cu2 O7 . 2_665 92.49(8)
N2 Cu2 O7 2_766 2_665 107.67(9)
N3 Cu2 O7 2_766 2_665 93.19(10)
N1 Cu2 O7 2_766 2_665 98.75(10)
C1 N1 C5 . . 119.0(3)
C1 N1 Cu2 . 2_766 126.7(2)
C5 N1 Cu2 . 2_766 114.2(2)
C31 N2 C6 . . 121.6(3)
C31 N2 Cu2 . 2_766 119.4(2)
C6 N2 Cu2 . 2_766 118.9(2)
C32 N3 C36 . . 117.9(3)
C32 N3 Cu2 . 2_766 114.7(2)
C36 N3 Cu2 . 2_766 127.4(2)
C20 N4 C16 . . 118.5(4)
C20 N4 Cu1 . . 126.7(3)
C16 N4 Cu1 . . 114.7(2)
C15 N5 C26 . . 121.9(3)
C15 N5 Cu1 . . 119.4(2)
C26 N5 Cu1 . . 118.7(3)
C21 N6 C25 . . 118.8(3)
C21 N6 Cu1 . . 127.3(2)
C25 N6 Cu1 . . 113.7(2)
P1 O1 Cu1 . . 141.90(14)
P1 O3 H3A . . 109.5
P2 O4 Cu2 . . 136.91(14)
P3 O7 Cu2 . 2_665 127.02(13)
P3 O9 H9 . . 109.5
P4 O10 H10A . . 109.5
P4 O11 H11A . . 109.5
O2 P1 O1 . . 114.98(15)
O2 P1 O3 . . 109.97(17)
O1 P1 O3 . . 109.77(14)
O2 P1 C41 . . 108.93(15)
O1 P1 C41 . . 107.41(14)
O3 P1 C41 . . 105.31(15)
O5 P2 O4 . . 113.02(12)
O5 P2 O6 . . 109.84(14)
O4 P2 O6 . . 108.12(13)
O5 P2 C47 . . 111.38(13)
O4 P2 C47 . . 108.79(13)
O6 P2 C47 . . 105.35(13)
O7 P3 O8 . . 114.46(15)
O7 P3 O9 . . 113.08(13)
O8 P3 O9 . . 102.87(15)
O7 P3 C59 . . 110.21(13)
O8 P3 C59 . . 108.09(14)
O9 P3 C59 . . 107.67(14)
O12 P4 O11 . . 112.9(3)
O12 P4 O10 . . 110.1(3)
O11 P4 O10 . . 108.0(2)
O12 P4 C53 . . 108.22(17)
O11 P4 C53 . . 110.12(16)
O10 P4 C53 . . 107.3(2)

loop_
_geom_bond_atom_site_label_1
_geom_bond_atom_site_label_2
_geom_bond_site_symmetry_2
_geom_bond_distance
C1 N1 . 1.331(4)
C1 C2 . 1.383(5)
C1 H1 . 0.93
C2 C3 . 1.360(6)
C2 H2 . 0.93
C3 C4 . 1.373(6)
C3 H3 . 0.93
C4 C5 . 1.383(5)
C4 H4 . 0.93
C5 N1 . 1.355(4)
C5 C6 . 1.469(5)
C6 N2 . 1.336(4)
C6 C7 . 1.392(4)
C7 C8 . 1.393(5)
C7 H7 . 0.93
C8 C30 . 1.397(5)
C8 C9 . 1.491(4)
C9 C29 . 1.366(5)
C9 C10 . 1.396(5)
C10 C11 . 1.384(5)
C10 H10 . 0.93
C11 C12 . 1.368(6)
C11 H11 . 0.93
C12 C28 . 1.395(5)
C12 C13 . 1.494(4)
C13 C27 . 1.379(5)
C13 C14 . 1.393(5)
C14 C15 . 1.384(5)
C14 H14 . 0.93
C15 N5 . 1.328(5)
C15 C16 . 1.483(5)
C16 N4 . 1.352(4)
C16 C17 . 1.380(6)
C17 C18 . 1.395(5)
C17 H17 . 0.93
C18 C19 . 1.341(6)
C18 H18 . 0.93
C19 C20 . 1.376(6)
C19 H19 . 0.93
C20 N4 . 1.333(4)
C20 H20 . 0.93
C21 N6 . 1.342(5)
C21 C22 . 1.359(5)
C21 H21 . 0.93
C22 C23 . 1.388(5)
C22 H22 . 0.93
C23 C24 . 1.384(6)
C23 H23 . 0.93
C24 C25 . 1.365(5)
C24 H24 . 0.93
C25 N6 . 1.362(4)
C25 C26 . 1.463(5)
C26 N5 . 1.334(4)
C26 C27 . 1.398(4)
C27 H27 . 0.93
C28 C29 . 1.390(5)
C28 H28 . 0.93
C29 H29 . 0.93
C30 C31 . 1.377(4)
C30 H30 . 0.93
C31 N2 . 1.324(4)
C31 C32 . 1.489(4)
C32 N3 . 1.341(4)
C32 C33 . 1.369(5)
C33 C34 . 1.386(5)
C33 H33 . 0.93
C34 C35 . 1.353(5)
C34 H34 . 0.93
C35 C36 . 1.369(5)
C35 H35 . 0.93
C36 N3 . 1.342(4)
C36 H36 . 0.93
C37 C56 . 1.538(4)
C37 C38 . 1.539(4)
C37 C50 . 1.549(4)
C37 C44 . 1.551(4)
C38 C39 . 1.391(4)
C38 C43 . 1.393(4)
C39 C40 . 1.379(4)
C39 H39 . 0.93
C40 C41 . 1.390(4)
C40 H40 . 0.93
C41 C42 . 1.378(4)
C41 P1 . 1.800(3)
C42 C43 . 1.374(4)
C42 H42 . 0.93
C43 H43 . 0.93
C44 C49 . 1.382(4)
C44 C45 . 1.395(4)
C45 C46 . 1.375(4)
C45 H45 . 0.93
C46 C47 . 1.396(4)
C46 H46 . 0.93
C47 C48 . 1.376(4)
C47 P2 . 1.791(3)
C48 C49 . 1.380(4)
C48 H48 . 0.93
C49 H49 . 0.93
C50 C55 . 1.380(4)
C50 C51 . 1.383(4)
C51 C52 . 1.401(5)
C51 H51 . 0.93
C52 C53 . 1.354(5)
C52 H52 . 0.93
C53 C54 . 1.386(4)
C53 P4 . 1.809(3)
C54 C55 . 1.381(4)
C54 H54 . 0.93
C55 H55 . 0.93
C56 C61 . 1.383(4)
C56 C57 . 1.395(4)
C57 C58 . 1.351(4)
C57 H57 . 0.93
C58 C59 . 1.393(4)
C58 H58 . 0.93
C59 C60 . 1.381(4)
C59 P3 . 1.781(3)
C60 C61 . 1.384(4)
C60 H60 . 0.93
C61 H61 . 0.93
Cu1 O1 . 1.885(2)
Cu1 N5 . 1.920(3)
Cu1 N6 . 2.010(3)
Cu1 N4 . 2.032(3)
Cu2 O4 . 1.918(2)
Cu2 N2 2_766 1.928(2)
Cu2 N3 2_766 2.032(3)
Cu2 N1 2_766 2.035(3)
Cu2 O7 2_665 2.198(2)
N1 Cu2 2_766 2.035(3)
N2 Cu2 2_766 1.928(2)
N3 Cu2 2_766 2.032(3)
O1 P1 . 1.509(2)
O2 P1 . 1.481(3)
O3 P1 . 1.544(3)
O3 H3A . 0.82
O4 P2 . 1.500(2)
O5 P2 . 1.499(2)
O6 P2 . 1.566(2)
O7 P3 . 1.482(2)
O7 Cu2 2_665 2.198(2)
O8 P3 . 1.541(3)
O9 P3 . 1.545(2)
O9 H9 . 0.82
O10 P4 . 1.503(4)
O10 H10A . 0.82
O11 P4 . 1.487(3)
O11 H11A . 0.82
O12 P4 . 1.485(4)

loop_
_platon_squeeze_void_nr
_platon_squeeze_void_average_x
_platon_squeeze_void_average_y
_platon_squeeze_void_average_z
_platon_squeeze_void_volume
_platon_squeeze_void_count_electrons
_platon_squeeze_void_content
1 -0.067 0.500 0.500 472 160 ' '
2 0.500 0.000 0.000 157 38 ' '
3 0.500 0.500 0.000 25 9 ' '
